data_2104620
loop_
_publ_author_name
'Palatinus, Luk\'a\<s'
'Damay, Fran\,coise'

_publ_section_title
;
 Towards a more reliable symmetry determination from powder
 diffraction: a redetermination of the low-temperature structure of
 4-methylpyridine-<i>N</i>-oxide
;
_journal_coeditor_code BK5090
_journal_issue 6
_journal_name_full 'Acta Crystallographica Section B'
_journal_page_first 784
_journal_page_last 786
_journal_paper_doi 10.1107/S0108768109042608
_journal_volume 65
_journal_year 2009
_chemical_formula_moiety 'C5 D4 N O,(CD3)'
_chemical_formula_sum 'C6 D7 N O'
_chemical_formula_weight 116
_chemical_melting_point 463
_chemical_name_common N-oxipicoline
_chemical_name_systematic 4-methylpyridine-N-oxide
_space_group_IT_number 92
_symmetry_cell_setting tetragonal
_symmetry_space_group_name_Hall 'P 4abw 2nw'
_symmetry_space_group_name_H-M 'P 41 21 2'
_cell_angle_alpha 90.00000
_cell_angle_beta 90.00000
_cell_angle_gamma 90.00000
_cell_formula_units_Z 32
_cell_length_a 15.4073(2)
_cell_length_b 15.4073(2)
_cell_length_c 19.6748(3)
_cell_measurement_temperature 10
_cell_volume 4670.50(11)
_computing_structure_refinement FULLPROF
_diffrn_measurement_device_type 3T2
_diffrn_radiation_probe neutron
_diffrn_radiation_type 'Constant Wavelength Neutron Diffraction'
_diffrn_radiation_wavelength 1.22530
_pd_meas_2theta_range_inc 0.050000
_pd_meas_2theta_range_max 125.45000
_pd_meas_2theta_range_min 0.00000
_pd_meas_number_of_points 2510
_pd_meas_scan_method step
_pd_proc_2theta_range_inc 0.050000
_pd_proc_2theta_range_max 125.4064
_pd_proc_2theta_range_min -0.0436
_pd_proc_ls_background_function
;
20 background points manually selected
        8.350      181.436
       11.250      176.462
       13.350      181.951
       15.600      178.406
       22.500      195.004
       22.700      167.342
       26.400      175.102
       35.100      181.392
       36.350      189.902
       44.950      183.420
       45.200      188.148
       51.100      187.249
       54.650      179.516
       62.000      202.529
       83.350      215.464
       87.300      206.855
       93.600      201.973
       97.850      203.436
       97.950      204.573
      102.400      203.806
      109.900      200.954
      112.250      190.145
      117.100      170.538
      120.250      262.667
      122.750      255.667
;
_pd_proc_ls_pref_orient_corr ' ?'
_pd_proc_ls_profile_function
;
Pseudo-voigt profile corresponding to function number 7 in FullProf
Microstrain broadening (strain model = 4) with following coefficients
         S_400         S_004         S_220         S_202
      0.000987     -0.000925      0.029328      0.005759
;
_pd_proc_ls_prof_R_factor 0.0334
_pd_proc_ls_prof_wR_expected 0.0143
_pd_proc_ls_prof_wR_factor 0.0406
_pd_proc_wavelength 1.225300
_pd_spec_mounting ' vanadium'
_pd_spec_mount_mode transmission
_pd_spec_shape cylinder
_pd_spec_size_axial 8
_pd_spec_size_equat 8
_pd_spec_size_thick 30
_refine_ls_number_parameters 38
_refine_ls_number_reflns 4509
_refine_ls_number_restraints 0
_cod_data_source_file bk5090.cif
_cod_data_source_block C5H4NOCH3
_cod_depositor_comments
;
The following automatic conversions were performed:
'_symmetry_cell_setting' value 'Tetragonal' changed to 'tetragonal'
according to '/home/saulius/struct/CIF-dictionaries/cif_core.dic'
dictionary named 'cif_core.dic' version 2.4.1 from 2010-06-29.

Automatic conversion script
Id: cif_fix_enum 1527 2010-12-29 10:47:43Z saulius 

The following automatic conversions were performed:

'_symmetry_cell_setting' value 'Tetragonal' changed to 'tetragonal'
according to /home/saulius/struct/CIF-dictionaries/cif_core.dic
dictionary named 'cif_core.dic' version 2.4.1 from 2010-06-29.

Automatic conversion script
Id: cif_fix_values 1715 2011-07-08 13:25:40Z adriana 
;
_cod_original_cell_volume 4670.52(13)
_cod_database_code 2104620

loop_
_symmetry_equiv_pos_as_xyz
x,y,z
-y+1/2,x+1/2,z+1/4
-x,-y,z+1/2
y+1/2,-x+1/2,z+3/4
y,x,-z
x+1/2,-y+1/2,-z+3/4
-y,-x,-z+1/2
-x+1/2,y+1/2,-z+1/4

loop_
_atom_site_type_symbol
_atom_site_label
_atom_site_fract_x
_atom_site_fract_y
_atom_site_fract_z
_atom_site_U_iso_or_equiv
_atom_site_adp_type
_atom_site_occupancy
N PI1 0.90660 1.09154 0.93135 0.00329 Uiso 1.00000
O PI2 0.91260 1.08379 0.86334 0.00750 Uiso 1.00000
C PI3 0.87569 1.02479 0.96791 0.00408 Uiso 1.00000
C PI4 0.93174 1.16582 0.96109 0.00408 Uiso 1.00000
C PI5 0.86933 1.03262 1.03869 0.00408 Uiso 1.00000
C PI6 0.92559 1.17410 1.03185 0.00408 Uiso 1.00000
C PI7 0.89415 1.10760 1.07237 0.00408 Uiso 1.00000
C PI8 0.88756 1.11611 1.14707 0.01141 Uiso 1.00000
D PI9 0.85700 0.96785 0.94048 0.01830 Uiso 1.00000
D PI10 0.95566 1.21594 0.92849 0.01830 Uiso 1.00000
D PI11 0.84382 0.97657 1.06606 0.01830 Uiso 1.00000
D PI12 0.94685 1.23572 1.05353 0.01830 Uiso 1.00000
C MI1 0.89426 1.10612 1.07247 0.00000 Uiso 0.00000
D MI2 0.86810 1.06007 1.17130 0.03350 Uiso 1.00000
D MI3 0.94398 1.13051 1.17048 0.03350 Uiso 1.00000
D MI4 0.84535 1.16052 1.16305 0.03350 Uiso 1.00000
N PJ1 0.91241 1.34400 1.19070 0.00329 Uiso 1.00000
O PJ2 0.91331 1.33674 1.12250 0.00750 Uiso 1.00000
C PJ3 0.83601 1.34480 1.22350 0.00408 Uiso 1.00000
C PJ4 0.98792 1.35031 1.22438 0.00408 Uiso 1.00000
C PJ5 0.83482 1.35234 1.29447 0.00408 Uiso 1.00000
C PJ6 0.98722 1.35785 1.29535 0.00408 Uiso 1.00000
C PJ7 0.91053 1.35906 1.33212 0.00408 Uiso 1.00000
C PJ8 0.90954 1.36704 1.40702 0.01141 Uiso 1.00000
D PJ9 0.77874 1.33940 1.19308 0.01830 Uiso 1.00000
D PJ10 1.04599 1.34912 1.19462 0.01830 Uiso 1.00000
D PJ11 0.77112 1.35260 1.31870 0.01830 Uiso 1.00000
D PJ12 1.05027 1.36273 1.32031 0.01830 Uiso 1.00000
C MJ1 0.91045 1.35955 1.33209 0.00000 Uiso 0.00000
D MJ2 0.90434 1.31041 1.43199 0.03350 Uiso 1.00000
D MJ3 0.96318 1.39535 1.42693 0.03350 Uiso 1.00000
D MJ4 0.85999 1.40360 1.42555 0.03350 Uiso 1.00000
N PK1 0.90127 1.34609 1.80657 0.00329 Uiso 1.00000
O PK2 0.90198 1.34047 1.87487 0.00750 Uiso 1.00000
C PK3 0.90754 1.27327 1.76943 0.00408 Uiso 1.00000
C PK4 0.89433 1.42439 1.77714 0.00408 Uiso 1.00000
C PK5 0.90677 1.27887 1.69835 0.00408 Uiso 1.00000
C PK6 0.89345 1.43047 1.70608 0.00408 Uiso 1.00000
C PK7 0.89980 1.35774 1.66496 0.00408 Uiso 1.00000
C PK8 0.89901 1.36391 1.58995 0.01141 Uiso 1.00000
D PK9 0.91287 1.21342 1.79664 0.01830 Uiso 1.00000
D PK10 0.88968 1.47928 1.81021 0.01830 Uiso 1.00000
D PK11 0.91197 1.21785 1.67051 0.01830 Uiso 1.00000
D PK12 0.88769 1.49554 1.68468 0.01830 Uiso 1.00000
C MK1 0.90165 1.35848 1.66501 0.00000 Uiso 0.00000
D MK2 0.89701 1.30685 1.56580 0.03350 Uiso 1.00000
D MK3 0.85079 1.39928 1.57076 0.03350 Uiso 1.00000
D MK4 0.95413 1.39305 1.56979 0.03350 Uiso 1.00000
N PL1 0.65393 1.33933 1.43473 0.00329 Uiso 1.00000
O PL2 0.65319 1.34228 1.36632 0.00750 Uiso 1.00000
C PL3 0.68538 1.26858 1.46602 0.00408 Uiso 1.00000
C PL4 0.62323 1.40721 1.47010 0.00408 Uiso 1.00000
C PL5 0.68620 1.26527 1.53720 0.00408 Uiso 1.00000
C PL6 0.62391 1.40437 1.54129 0.00408 Uiso 1.00000
C PL7 0.65547 1.33322 1.57656 0.00408 Uiso 1.00000
C PL8 0.65629 1.32998 1.65168 0.01141 Uiso 1.00000
D PL9 0.70865 1.21726 1.43430 0.01830 Uiso 1.00000
D PL10 0.59934 1.46115 1.44147 0.01830 Uiso 1.00000
D PL11 0.71242 1.20638 1.56016 0.01830 Uiso 1.00000
D PL12 0.59823 1.46114 1.56765 0.01830 Uiso 1.00000
C ML1 0.65680 1.33457 1.57657 0.00000 Uiso 0.00000
D ML2 0.64392 1.38851 1.67456 0.03350 Uiso 0.00000
D ML3 0.61448 1.28930 1.67213 0.03350 Uiso 1.00000
D ML4 0.71516 1.31345 1.67210 0.03350 Uiso 1.00000

loop_
_atom_type_symbol
_atom_type_scat_source
N V.F._Sears_Neutron_News_3_26_(1992)
O V.F._Sears_Neutron_News_3_26_(1992)
C V.F._Sears_Neutron_News_3_26_(1992)
D V.F._Sears_Neutron_News_3_26_(1992)

loop_
_geom_bond_atom_site_label_1
_geom_bond_atom_site_label_2
_geom_bond_site_symmetry_2
_geom_bond_distance
_geom_bond_publ_flag
PI1 PI2 . 1.3465(5) ?
PI1 PI3 . 1.3423(3) ?
PI1 PI3 5_557 4.2784(8) ?
PI1 PI4 . 1.3424(3) ?
PI1 PI5 . 2.3693(7) ?
PI1 PI5 5_557 3.9798(8) ?
PI1 PI6 . 2.3692(6) ?
PI1 PI7 . 2.7921(10) ?
PI1 PI7 5_557 4.3411(8) ?
PI1 PI8 . 4.2712(15) ?
PI1 PI9 . 2.0610(5) ?
PI1 PI10 . 2.0611(5) ?
PI1 PI11 . 3.3313(8) ?
PI1 PI11 5_557 3.9663(10) ?
PI1 PI12 . 3.3313(7) ?
PI1 MI1 . 2.7920(10) ?
PI1 MI1 5_557 4.3237(8) ?
PI1 MJ2 7_777 4.2910(9) ?
PI1 PK2 1_554 3.9937(10) ?
PI1 PK3 1_554 4.2413(10) ?
PI1 PK5 7_777 3.8312(8) ?
PI1 PK8 7_777 4.1913(11) ?
PI1 PK9 1_554 3.2496(8) ?
PI1 PK11 7_777 2.7741(6) ?
PI1 MK2 7_777 3.2939(9) ?
PI1 PL2 8_647 4.0592(9) ?
PI1 PL4 8_647 4.1419(9) ?
PI1 PL5 7_777 4.3728(8) ?
PI1 PL6 2_754 4.0404(9) ?
PI1 PL8 2_754 4.2199(10) ?
PI1 PL10 8_647 3.1438(7) ?
PI1 PL11 7_777 3.4901(7) ?
PI1 PL12 2_754 3.0277(7) ?
PI1 ML2 2_754 3.2610(8) ?
PI2 PI1 . 1.3465(5) ?
PI2 PI3 . 2.3200(7) ?
PI2 PI4 . 2.3201(6) ?
PI2 PI5 . 3.6011(12) ?
PI2 PI5 5_557 4.2488(8) ?
PI2 PI6 . 3.6011(11) ?
PI2 PI7 . 4.1387(15) ?
PI2 PI7 5_557 4.3776(7) ?
PI2 PI8 5_557 4.3605(8) ?
PI2 PI9 . 2.4956(5) ?
PI2 PI10 . 2.4957(5) ?
PI2 PI11 5_557 4.0707(9) ?
PI2 MI1 . 4.1386(15) ?
PI2 MI1 5_557 4.3603(7) ?
PI2 MI2 5_557 4.0829(8) ?
PI2 MI3 5_557 4.0441(8) ?
PI2 PK1 1_554 4.1964(10) ?
PI2 PK2 1_554 3.9646(10) ?
PI2 PK3 1_554 3.4558(7) ?
PI2 PK3 7_777 3.8785(8) ?
PI2 PK5 7_777 3.1932(7) ?
PI2 PK7 7_777 4.2098(11) ?
PI2 PK8 7_777 4.3663(11) ?
PI2 PK9 1_554 2.3898(5) ?
PI2 PK9 7_777 3.6986(10) ?
PI2 PK11 1_554 4.3197(12) ?
PI2 PK11 7_777 2.1183(5) ?
PI2 MK1 7_777 4.2196(11) ?
PI2 MK2 7_777 3.6692(8) ?
PI2 PL1 8_647 4.0164(9) ?
PI2 PL2 8_647 3.8773(9) ?
PI2 PL4 2_754 4.0024(9) ?
PI2 PL4 8_647 3.2251(7) ?
PI2 PL6 2_754 3.2162(7) ?
PI2 PL6 8_647 4.1489(9) ?
PI2 PL7 2_754 4.1328(10) ?
PI2 PL8 2_754 4.1889(10) ?
PI2 PL10 2_754 3.9084(11) ?
PI2 PL10 8_647 2.1833(5) ?
PI2 PL11 7_777 3.9350(7) ?
PI2 PL12 2_754 2.1545(5) ?
PI2 PL12 8_647 4.0347(11) ?
PI2 ML1 2_754 4.1186(10) ?
PI2 ML2 2_754 3.4204(7) ?
PI3 PI1 . 1.3423(3) ?
PI3 PI1 5_557 4.2784(8) ?
PI3 PI2 . 2.3200(7) ?
PI3 PI3 5_557 3.4855(6) ?
PI3 PI4 . 2.3420(5) ?
PI3 PI5 . 1.4012(5) ?
PI3 PI5 5_557 3.4058(6) ?
PI3 PI6 . 2.7323(5) ?
PI3 PI7 . 2.4357(6) ?
PI3 PI7 5_557 4.1769(8) ?
PI3 PI8 . 3.7997(12) ?
PI3 PI9 . 1.0695(2) ?
PI3 PI9 5_557 3.4566(6) ?
PI3 PI10 . 3.2853(7) ?
PI3 PI11 . 2.1265(6) ?
PI3 PI11 5_557 3.2614(6) ?
PI3 PI12 . 3.8211(8) ?
PI3 MI1 . 2.4257(6) ?
PI3 MI1 5_557 4.1569(8) ?
PI3 MI2 . 4.0401(14) ?
PI3 MI4 . 4.3968(12) ?
PI3 PJ5 8_647 4.1998(8) ?
PI3 PJ9 8_647 4.1093(7) ?
PI3 PJ11 8_647 3.5600(6) ?
PI3 MJ2 7_777 3.6458(7) ?
PI3 PK5 7_777 4.1813(10) ?
PI3 PK8 7_777 4.0376(9) ?
PI3 PK11 7_777 3.2316(8) ?
PI3 MK2 7_777 3.1307(7) ?
PI3 MK4 7_777 4.2190(11) ?
PI3 PL1 8_647 4.1704(9) ?
PI3 PL2 4_464 4.0386(9) ?
PI3 PL2 8_647 3.2941(7) ?
PI3 PL4 8_647 4.1189(12) ?
PI3 PL10 8_647 3.3079(11) ?
PI3 PL11 7_777 4.2775(10) ?
PI3 PL12 2_754 4.0423(9) ?
PI3 ML2 2_754 4.1587(9) ?
PI4 PI1 . 1.3424(3) ?
PI4 PI2 . 2.3201(6) ?
PI4 PI3 . 2.3420(5) ?
PI4 PI5 . 2.7326(5) ?
PI4 PI6 . 1.4012(5) ?
PI4 PI7 . 2.4359(7) ?
PI4 PI8 . 3.7999(13) ?
PI4 PI9 . 3.2854(7) ?
PI4 PI10 . 1.0693(2) ?
PI4 PI11 . 3.8213(7) ?
PI4 PI12 . 2.1264(6) ?
PI4 MI1 . 2.4457(7) ?
PI4 MI3 . 4.1597(15) ?
PI4 MI4 . 4.1913(13) ?
PI4 PJ2 . 4.1353(10) ?
PI4 PK1 1_554 4.1445(9) ?
PI4 PK2 1_554 3.2138(7) ?
PI4 PK3 1_554 4.1351(12) ?
PI4 PK4 2_754 4.3586(8) ?
PI4 PK6 2_754 4.1008(8) ?
PI4 PK9 1_554 3.3303(11) ?
PI4 PK10 2_754 4.1927(8) ?
PI4 PK11 7_777 3.6677(8) ?
PI4 PK12 2_754 3.6347(8) ?
PI4 MK2 7_777 3.8380(9) ?
PI4 PL3 7_777 4.1034(7) ?
PI4 PL5 7_777 3.7964(7) ?
PI4 PL6 2_754 4.2372(10) ?
PI4 PL8 2_754 3.8556(9) ?
PI4 PL8 6_577 4.3890(9) ?
PI4 PL9 7_777 3.6396(6) ?
PI4 PL10 8_647 4.3798(9) ?
PI4 PL11 7_777 2.8675(5) ?
PI4 PL12 2_754 3.4311(9) ?
PI4 ML2 2_754 2.8810(7) ?
PI4 ML2 6_577 4.0558(8) ?
PI4 ML3 6_577 3.6992(8) ?
PI4 ML4 2_754 4.0717(10) ?
PI5 PI1 . 2.3693(7) ?
PI5 PI1 5_557 3.9798(8) ?
PI5 PI2 . 3.6011(12) ?
PI5 PI2 5_557 4.2488(8) ?
PI5 PI3 . 1.4012(5) ?
PI5 PI3 5_557 3.4058(6) ?
PI5 PI4 . 2.7326(5) ?
PI5 PI5 5_557 3.8700(6) ?
PI5 PI6 . 2.3497(5) ?
PI5 PI7 . 1.3856(3) ?
PI5 PI8 . 2.5061(7) ?
PI5 PI9 . 2.1830(6) ?
PI5 PI9 5_557 3.1294(6) ?
PI5 PI10 . 3.8010(7) ?
PI5 PI11 . 1.0909(2) ?
PI5 PI11 5_557 3.9292(7) ?
PI5 PI12 . 3.3621(8) ?
PI5 MI1 . 1.3680(3) ?
PI5 MI2 . 2.6432(9) ?
PI5 MI3 . 3.2126(8) ?
PI5 MI4 . 3.1633(7) ?
PI5 PJ3 8_647 4.2942(8) ?
PI5 PJ8 7_777 3.8984(9) ?
PI5 PJ9 8_647 3.7677(7) ?
PI5 PJ11 8_647 4.1036(7) ?
PI5 MJ2 7_777 2.9908(7) ?
PI5 MJ3 7_777 4.1342(10) ?
PI5 MK2 7_777 3.5735(7) ?
PI5 PL1 4_464 4.0903(9) ?
PI5 PL2 4_464 3.2714(7) ?
PI5 PL2 8_647 4.2452(9) ?
PI5 PL4 4_464 4.3411(11) ?
PI5 PL9 7_777 4.2371(10) ?
PI5 PL10 4_464 3.8949(9) ?
PI6 PI1 . 2.3692(6) ?
PI6 PI2 . 3.6011(11) ?
PI6 PI3 . 2.7323(5) ?
PI6 PI4 . 1.4012(5) ?
PI6 PI5 . 2.3497(5) ?
PI6 PI7 . 1.3856(3) ?
PI6 PI8 . 2.5061(7) ?
PI6 PI9 . 3.8008(8) ?
PI6 PI10 . 2.1830(7) ?
PI6 PI11 . 3.3619(7) ?
PI6 PI12 . 1.0911(2) ?
PI6 MI1 . 1.4031(3) ?
PI6 MI2 . 3.3762(8) ?
PI6 MI3 . 2.8232(9) ?
PI6 MI4 . 2.8697(8) ?
PI6 PJ1 . 4.0818(10) ?
PI6 PJ2 . 3.0815(6) ?
PI6 MJ2 7_777 3.8972(9) ?
PI6 PK2 1_554 4.0301(9) ?
PI6 PK4 2_754 4.1066(8) ?
PI6 PK6 2_754 4.3084(8) ?
PI6 PK10 2_754 3.6731(8) ?
PI6 PK12 2_754 3.9951(8) ?
PI6 MK2 7_777 4.2091(9) ?
PI6 PL3 7_777 3.6931(7) ?
PI6 PL5 7_777 3.8892(7) ?
PI6 PL8 6_577 3.7879(9) ?
PI6 PL9 7_777 2.9242(5) ?
PI6 PL11 7_777 3.2355(5) ?
PI6 ML2 2_754 3.5883(7) ?
PI6 ML2 6_577 3.6030(8) ?
PI6 ML3 6_577 3.0996(7) ?
PI7 PI1 . 2.7921(10) ?
PI7 PI1 5_557 4.3411(8) ?
PI7 PI2 . 4.1387(15) ?
PI7 PI2 5_557 4.3776(7) ?
PI7 PI3 . 2.4357(6) ?
PI7 PI3 5_557 4.1769(8) ?
PI7 PI4 . 2.4359(7) ?
PI7 PI5 . 1.3856(3) ?
PI7 PI6 . 1.3856(3) ?
PI7 PI8 . 1.4790(5) ?
PI7 PI9 . 3.4201(8) ?
PI7 PI9 5_557 4.0325(10) ?
PI7 PI10 . 3.4202(9) ?
PI7 PI11 . 2.1661(5) ?
PI7 PI12 . 2.1664(5) ?
PI7 MI1 . 0.0229 ?
PI7 MI2 . 2.1180(6) ?
PI7 MI3 . 2.1071(6) ?
PI7 MI4 . 2.1007(5) ?
PI7 PJ1 . 4.3319(9) ?
PI7 PJ2 . 3.6774(9) ?
PI7 PJ7 7_777 4.3392(10) ?
PI7 PJ8 7_777 4.0532(10) ?
PI7 MJ1 7_777 4.3462(10) ?
PI7 MJ2 7_777 3.1582(8) ?
PI7 MK2 7_777 4.1213(9) ?
PI7 PL2 4_464 4.1870(10) ?
PI7 PL3 7_777 4.1268(8) ?
PI7 PL8 6_577 4.1830(10) ?
PI7 PL9 7_777 3.3134(7) ?
PI7 PL10 4_464 4.0893(8) ?
PI7 PL11 7_777 4.1094(8) ?
PI7 PL12 6_577 3.9611(8) ?
PI7 ML2 6_577 3.8492(10) ?
PI7 ML3 6_577 3.7495(8) ?
PI8 PI1 . 4.2712(15) ?
PI8 PI2 5_557 4.3605(8) ?
PI8 PI3 . 3.7997(12) ?
PI8 PI4 . 3.7999(13) ?
PI8 PI5 . 2.5061(7) ?
PI8 PI6 . 2.5061(7) ?
PI8 PI7 . 1.4790(5) ?
PI8 PI8 7_777 4.0510(14) ?
PI8 PI11 . 2.7598(5) ?
PI8 PI12 . 2.7600(5) ?
PI8 MI1 . 1.4794(5) ?
PI8 MI2 . 1.0308(2) ?
PI8 MI2 7_777 3.6715(12) ?
PI8 MI3 . 1.0084(2) ?
PI8 MI3 7_777 3.7176(12) ?
PI8 MI4 . 0.99490(15) ?
PI8 MI4 7_777 3.8546(13) ?
PI8 PJ1 . 3.6348(9) ?
PI8 PJ2 . 3.4563(9) ?
PI8 PJ3 . 3.9124(9) ?
PI8 PJ4 . 4.2101(8) ?
PI8 PJ5 7_777 3.9441(9) ?
PI8 PJ6 7_777 4.2561(9) ?
PI8 PJ7 7_777 3.8437(10) ?
PI8 PJ8 7_777 4.0836(10) ?
PI8 PJ9 . 3.9327(8) ?
PI8 PJ11 7_777 4.1429(9) ?
PI8 MJ1 7_777 3.8511(10) ?
PI8 MJ2 7_777 3.4383(7) ?
PI8 PL1 4_464 4.2909(10) ?
PI8 PL2 4_464 4.2507(11) ?
PI8 PL4 4_464 3.9692(9) ?
PI8 PL6 6_577 3.8511(9) ?
PI8 PL7 6_577 4.2328(10) ?
PI8 PL8 6_577 4.3304(10) ?
PI8 PL9 7_777 3.5300(6) ?
PI8 PL10 4_464 3.6149(8) ?
PI8 PL12 6_577 3.5262(8) ?
PI8 ML1 6_577 4.2490(11) ?
PI8 ML2 6_577 4.1943(10) ?
PI8 ML3 6_577 4.0250(8) ?
PI9 PI1 . 2.0610(5) ?
PI9 PI2 . 2.4956(5) ?
PI9 PI3 . 1.0695(2) ?
PI9 PI3 5_557 3.4566(6) ?
PI9 PI4 . 3.2854(7) ?
PI9 PI5 . 2.1830(6) ?
PI9 PI5 5_557 3.1294(6) ?
PI9 PI6 . 3.8008(8) ?
PI9 PI7 . 3.4201(8) ?
PI9 PI7 5_557 4.0325(10) ?
PI9 PI9 5_557 3.3644(7) ?
PI9 PI10 . 4.1203(9) ?
PI9 PI11 . 2.4827(9) ?
PI9 PI11 5_557 2.6575(5) ?
PI9 MI1 . 3.4076(8) ?
PI9 MI1 5_557 4.0103(10) ?
PI9 MI2 5_557 4.1216(8) ?
PI9 PJ3 8_647 3.9117(7) ?
PI9 PJ5 8_647 3.4626(7) ?
PI9 PJ9 4_464 3.8093(10) ?
PI9 PJ9 8_647 3.6795(7) ?
PI9 PJ11 8_647 2.6612(5) ?
PI9 MJ2 7_777 4.1020(7) ?
PI9 MJ4 8_647 4.1675(8) ?
PI9 PK5 7_777 3.9465(8) ?
PI9 PK8 7_777 4.0188(8) ?
PI9 PK11 7_777 3.0866(6) ?
PI9 MK2 7_777 3.2747(6) ?
PI9 MK4 7_777 4.0408(10) ?
PI9 PL1 8_647 3.1651(8) ?
PI9 PL2 4_464 3.9368(11) ?
PI9 PL2 8_647 2.2397(5) ?
PI9 PL3 8_647 4.3970(9) ?
PI9 PL4 8_647 3.3087(11) ?
PI9 PL10 8_647 2.6838(9) ?
PI9 PL12 2_754 4.2103(7) ?
PI10 PI1 . 2.0611(5) ?
PI10 PI2 . 2.4957(5) ?
PI10 PI3 . 3.2853(7) ?
PI10 PI4 . 1.0693(2) ?
PI10 PI5 . 3.8010(7) ?
PI10 PI6 . 2.1830(7) ?
PI10 PI7 . 3.4202(9) ?
PI10 PI9 . 4.1203(9) ?
PI10 PI12 . 2.4826(9) ?
PI10 MI1 . 3.4325(9) ?
PI10 PJ2 . 4.2965(12) ?
PI10 PJ10 4_474 4.0310(9) ?
PI10 PK1 1_554 3.2368(7) ?
PI10 PK2 1_554 2.3405(4) ?
PI10 PK3 1_554 3.3352(10) ?
PI10 PK4 2_754 3.8388(7) ?
PI10 PK6 2_754 3.2943(6) ?
PI10 PK7 2_754 4.0449(7) ?
PI10 PK8 2_754 4.3265(7) ?
PI10 PK9 1_554 2.6768(9) ?
PI10 PK10 2_754 3.8583(8) ?
PI10 PK11 7_777 3.8502(7) ?
PI10 PK12 2_754 2.7536(7) ?
PI10 MK1 2_754 4.0568(7) ?
PI10 MK3 2_754 3.7154(6) ?
PI10 PL3 7_777 4.3076(8) ?
PI10 PL5 7_777 3.7836(8) ?
PI10 PL6 2_754 3.7347(8) ?
PI10 PL7 2_754 3.9332(8) ?
PI10 PL8 2_754 3.4685(8) ?
PI10 PL9 7_777 3.9668(8) ?
PI10 PL11 7_777 2.7388(6) ?
PI10 PL12 2_754 3.1125(6) ?
PI10 ML1 2_754 3.9111(8) ?
PI10 ML2 2_754 2.6460(6) ?
PI10 ML3 2_754 4.2308(10) ?
PI10 ML3 6_577 3.8252(9) ?
PI10 ML4 2_754 3.5596(9) ?
PI11 PI1 . 3.3313(8) ?
PI11 PI1 5_557 3.9663(10) ?
PI11 PI2 5_557 4.0707(9) ?
PI11 PI3 . 2.1265(6) ?
PI11 PI3 5_557 3.2614(6) ?
PI11 PI4 . 3.8213(7) ?
PI11 PI5 . 1.0909(2) ?
PI11 PI5 5_557 3.9292(7) ?
PI11 PI6 . 3.3619(7) ?
PI11 PI7 . 2.1661(5) ?
PI11 PI8 . 2.7598(5) ?
PI11 PI9 . 2.4827(9) ?
PI11 PI9 5_557 2.6575(5) ?
PI11 PI11 5_557 3.8889(7) ?
PI11 PI12 . 4.3038(10) ?
PI11 MI1 . 2.1456(5) ?
PI11 MI2 . 2.4662(6) ?
PI11 MI3 . 3.4968(6) ?
PI11 MI4 . 3.4168(7) ?
PI11 PJ3 8_647 3.5219(6) ?
PI11 PJ5 8_647 3.9960(7) ?
PI11 PJ6 7_777 4.1714(9) ?
PI11 PJ7 7_777 4.0999(7) ?
PI11 PJ8 7_777 3.7301(8) ?
PI11 PJ9 8_647 2.8398(5) ?
PI11 PJ11 4_464 3.8190(10) ?
PI11 PJ11 8_647 3.7167(8) ?
PI11 PJ12 7_777 3.9111(8) ?
PI11 MJ1 7_777 4.1065(7) ?
PI11 MJ2 7_777 3.0024(6) ?
PI11 MJ3 7_777 3.8026(9) ?
PI11 MK2 7_777 3.9891(7) ?
PI11 PL1 4_464 3.0820(7) ?
PI11 PL2 4_464 2.2305(5) ?
PI11 PL2 8_647 4.1423(11) ?
PI11 PL3 4_464 4.0342(9) ?
PI11 PL4 4_464 3.5360(9) ?
PI11 PL9 4_464 4.1663(7) ?
PI11 PL10 4_464 3.2747(7) ?
PI12 PI1 . 3.3313(7) ?
PI12 PI3 . 3.8211(8) ?
PI12 PI4 . 2.1264(6) ?
PI12 PI5 . 3.3621(8) ?
PI12 PI6 . 1.0911(2) ?
PI12 PI7 . 2.1664(5) ?
PI12 PI8 . 2.7600(5) ?
PI12 PI10 . 2.4826(9) ?
PI12 PI11 . 4.3038(10) ?
PI12 MI1 . 2.1869(5) ?
PI12 MI2 . 3.7636(7) ?
PI12 MI3 . 2.8149(7) ?
PI12 MI4 . 2.9036(6) ?
PI12 PJ1 . 3.2168(8) ?
PI12 PJ2 . 2.1286(4) ?
PI12 PJ3 . 4.1139(10) ?
PI12 PJ4 . 3.8492(11) ?
PI12 PJ9 . 4.0986(8) ?
PI12 PJ10 . 3.6182(8) ?
PI12 PJ10 4_474 4.2626(8) ?
PI12 PJ12 4_474 3.5582(8) ?
PI12 PK1 2_754 4.0850(8) ?
PI12 PK2 1_554 3.9292(11) ?
PI12 PK2 2_754 4.3897(8) ?
PI12 PK4 2_754 3.1901(6) ?
PI12 PK6 2_754 3.6269(6) ?
PI12 PK10 2_754 2.6343(6) ?
PI12 PK12 2_754 3.4261(7) ?
PI12 PL3 7_777 3.5556(8) ?
PI12 PL5 7_777 3.9134(8) ?
PI12 PL7 6_577 4.1262(8) ?
PI12 PL8 6_577 3.4948(8) ?
PI12 PL9 7_777 2.6805(6) ?
PI12 PL11 7_777 3.3489(7) ?
PI12 ML1 6_577 4.1474(8) ?
PI12 ML2 2_754 3.8566(7) ?
PI12 ML2 6_577 3.6150(7) ?
PI12 ML3 6_577 2.6548(7) ?
PI12 ML4 6_577 4.2300(10) ?
MI1 PI1 . 2.7920(10) ?
MI1 PI1 5_557 4.3237(8) ?
MI1 PI2 . 4.1386(15) ?
MI1 PI2 5_557 4.3603(7) ?
MI1 PI3 . 2.4257(6) ?
MI1 PI3 5_557 4.1569(8) ?
MI1 PI4 . 2.4457(7) ?
MI1 PI5 . 1.3680(3) ?
MI1 PI6 . 1.4031(3) ?
MI1 PI7 . 0.0229 ?
MI1 PI8 . 1.4794(5) ?
MI1 PI9 . 3.4076(8) ?
MI1 PI9 5_557 4.0103(10) ?
MI1 PI10 . 3.4325(9) ?
MI1 PI11 . 2.1456(5) ?
MI1 PI12 . 2.1869(5) ?
MI1 MI2 . 2.1087(6) ?
MI1 MI3 . 2.1086(6) ?
MI1 MI4 . 2.1086(5) ?
MI1 PJ1 . 4.3499(9) ?
MI1 PJ2 . 3.6987(9) ?
MI1 PJ7 7_777 4.3385(10) ?
MI1 PJ8 7_777 4.0533(10) ?
MI1 MJ1 7_777 4.3455(10) ?
MI1 MJ2 7_777 3.1587(8) ?
MI1 MK2 7_777 4.1236(9) ?
MI1 PL2 4_464 4.1650(10) ?
MI1 PL3 7_777 4.1458(8) ?
MI1 PL8 6_577 4.1865(10) ?
MI1 PL9 7_777 3.3338(7) ?
MI1 PL10 4_464 4.0700(8) ?
MI1 PL11 7_777 4.1267(8) ?
MI1 PL12 6_577 3.9527(8) ?
MI1 ML2 6_577 3.8479(10) ?
MI1 ML3 6_577 3.7576(8) ?
MI2 PI2 5_557 4.0829(8) ?
MI2 PI3 . 4.0401(14) ?
MI2 PI5 . 2.6432(9) ?
MI2 PI6 . 3.3762(8) ?
MI2 PI7 . 2.1180(6) ?
MI2 PI8 . 1.0308(2) ?
MI2 PI8 7_777 3.6715(12) ?
MI2 PI9 5_557 4.1216(8) ?
MI2 PI11 . 2.4662(6) ?
MI2 PI12 . 3.7636(7) ?
MI2 MI1 . 2.1087(6) ?
MI2 MI2 7_777 3.4698(10) ?
MI2 MI3 . 1.5952(3) ?
MI2 MI3 7_777 3.1136(11) ?
MI2 MI4 . 1.5951(4) ?
MI2 MI4 7_777 3.5972(11) ?
MI2 PJ1 7_777 4.2697(9) ?
MI2 PJ3 7_777 4.1961(8) ?
MI2 PJ4 7_777 4.0104(8) ?
MI2 PJ5 7_777 3.8225(8) ?
MI2 PJ6 7_777 3.6167(9) ?
MI2 PJ7 7_777 3.5297(9) ?
MI2 PJ8 7_777 3.9647(9) ?
MI2 PJ11 7_777 4.2855(8) ?
MI2 PJ12 7_777 3.9453(9) ?
MI2 MJ1 7_777 3.5374(9) ?
MI2 MJ2 7_777 3.4634(7) ?
MI2 PL1 4_464 3.3373(8) ?
MI2 PL2 4_464 3.4820(8) ?
MI2 PL3 4_464 4.1745(9) ?
MI2 PL4 4_464 3.0431(7) ?
MI2 PL6 4_464 3.7310(8) ?
MI2 PL6 6_577 4.0467(10) ?
MI2 PL9 7_777 4.3294(8) ?
MI2 PL10 4_464 2.8714(6) ?
MI2 PL12 4_464 4.0366(8) ?
MI2 PL12 6_577 3.5673(9) ?
MI3 PI2 5_557 4.0441(8) ?
MI3 PI4 . 4.1597(15) ?
MI3 PI5 . 3.2126(8) ?
MI3 PI6 . 2.8232(9) ?
MI3 PI7 . 2.1071(6) ?
MI3 PI8 . 1.0084(2) ?
MI3 PI8 7_777 3.7176(12) ?
MI3 PI11 . 3.4968(6) ?
MI3 PI12 . 2.8149(7) ?
MI3 MI1 . 2.1086(6) ?
MI3 MI2 . 1.5952(3) ?
MI3 MI2 7_777 3.1136(11) ?
MI3 MI3 7_777 3.5250(10) ?
MI3 MI4 . 1.5951(4) ?
MI3 MI4 7_777 3.6685(11) ?
MI3 PJ1 . 3.3488(8) ?
MI3 PJ2 . 3.3482(8) ?
MI3 PJ3 . 3.8414(8) ?
MI3 PJ4 . 3.6126(8) ?
MI3 PJ6 . 4.3299(9) ?
MI3 PJ9 . 4.1276(8) ?
MI3 PJ10 . 3.7470(8) ?
MI3 PL1 6_577 4.3353(9) ?
MI3 PL4 4_464 4.0691(10) ?
MI3 PL4 6_577 3.5496(7) ?
MI3 PL5 6_577 4.1472(9) ?
MI3 PL6 6_577 2.9223(7) ?
MI3 PL7 6_577 3.3065(8) ?
MI3 PL8 6_577 3.6175(8) ?
MI3 PL9 7_777 4.0697(7) ?
MI3 PL10 4_464 3.5751(9) ?
MI3 PL10 6_577 3.8860(8) ?
MI3 PL12 6_577 2.7742(6) ?
MI3 ML1 6_577 3.3233(8) ?
MI3 ML2 6_577 3.6155(8) ?
MI3 ML3 6_577 3.4274(6) ?
MI4 PI3 . 4.3968(12) ?
MI4 PI4 . 4.1913(13) ?
MI4 PI5 . 3.1633(7) ?
MI4 PI6 . 2.8697(8) ?
MI4 PI7 . 2.1007(5) ?
MI4 PI8 . 0.99490(15) ?
MI4 PI8 7_777 3.8546(13) ?
MI4 PI11 . 3.4168(7) ?
MI4 PI12 . 2.9036(6) ?
MI4 MI1 . 2.1086(5) ?
MI4 MI2 . 1.5951(4) ?
MI4 MI2 7_777 3.5972(11) ?
MI4 MI3 . 1.5951(4) ?
MI4 MI3 7_777 3.6685(11) ?
MI4 MI4 7_777 3.4238(12) ?
MI4 PJ1 . 3.0586(7) ?
MI4 PJ1 7_777 4.2489(9) ?
MI4 PJ2 . 3.0173(6) ?
MI4 PJ3 . 3.0816(7) ?
MI4 PJ3 7_777 3.6835(8) ?
MI4 PJ4 . 3.8512(7) ?
MI4 PJ4 7_777 4.3845(7) ?
MI4 PJ5 . 3.9302(8) ?
MI4 PJ5 7_777 3.1592(8) ?
MI4 PJ6 7_777 3.9564(7) ?
MI4 PJ7 7_777 3.3356(8) ?
MI4 PJ8 7_777 3.7113(8) ?
MI4 PJ9 . 2.9997(7) ?
MI4 PJ9 7_777 4.1220(9) ?
MI4 PJ10 . 4.2878(8) ?
MI4 PJ11 7_777 3.2465(7) ?
MI4 MJ1 7_777 3.3423(8) ?
MI4 MJ2 7_777 3.2022(6) ?
MI4 MJ4 7_777 4.2250(9) ?
MI4 PL2 7_777 4.1145(7) ?
MI4 PL3 7_777 3.8945(7) ?
MI4 PL9 7_777 2.9431(6) ?
MI4 PL12 6_577 4.3403(9) ?
PJ1 PI6 . 4.0818(10) ?
PJ1 PI7 . 4.3319(9) ?
PJ1 PI8 . 3.6348(9) ?
PJ1 PI12 . 3.2168(8) ?
PJ1 MI1 . 4.3499(9) ?
PJ1 MI2 7_777 4.2697(9) ?
PJ1 MI3 . 3.3488(8) ?
PJ1 MI4 . 3.0586(7) ?
PJ1 MI4 7_777 4.2489(9) ?
PJ1 PJ2 . 1.3465(5) ?
PJ1 PJ3 . 1.3424(3) ?
PJ1 PJ4 . 1.3424(3) ?
PJ1 PJ5 . 2.3693(6) ?
PJ1 PJ6 . 2.3692(7) ?
PJ1 PJ6 4_474 3.9556(9) ?
PJ1 PJ7 . 2.7922(10) ?
PJ1 PJ8 . 4.2710(15) ?
PJ1 PJ8 4_474 3.9175(10) ?
PJ1 PJ9 . 2.0612(5) ?
PJ1 PJ10 . 2.0610(5) ?
PJ1 PJ11 . 3.3314(8) ?
PJ1 PJ12 . 3.3313(8) ?
PJ1 PJ12 4_474 2.9749(7) ?
PJ1 MJ1 . 2.7923(10) ?
PJ1 MJ2 4_474 4.1873(9) ?
PJ1 MJ3 4_474 2.9947(8) ?
PJ1 PK2 2_754 4.1197(9) ?
PJ1 PK4 2_754 4.1568(10) ?
PJ1 PK10 2_754 3.1419(8) ?
PJ1 MK4 4_474 4.0266(8) ?
PJ1 PL2 7_777 4.0815(10) ?
PJ1 PL3 7_777 4.1819(9) ?
PJ1 PL9 7_777 3.2707(7) ?
PJ1 ML3 6_577 4.3404(8) ?
PJ2 PI4 . 4.1353(10) ?
PJ2 PI6 . 3.0815(6) ?
PJ2 PI7 . 3.6774(9) ?
PJ2 PI8 . 3.4563(9) ?
PJ2 PI10 . 4.2965(12) ?
PJ2 PI12 . 2.1286(4) ?
PJ2 MI1 . 3.6987(9) ?
PJ2 MI3 . 3.3482(8) ?
PJ2 MI4 . 3.0173(6) ?
PJ2 PJ1 . 1.3465(5) ?
PJ2 PJ3 . 2.3200(6) ?
PJ2 PJ4 . 2.3201(6) ?
PJ2 PJ4 4_474 4.0906(9) ?
PJ2 PJ5 . 3.6011(11) ?
PJ2 PJ6 . 3.6011(11) ?
PJ2 PJ6 4_474 3.2234(6) ?
PJ2 PJ7 . 4.1387(15) ?
PJ2 PJ7 4_474 4.0610(10) ?
PJ2 PJ8 4_474 4.0312(10) ?
PJ2 PJ9 . 2.4957(5) ?
PJ2 PJ10 . 2.4957(5) ?
PJ2 PJ10 4_474 4.0609(11) ?
PJ2 PJ12 4_474 2.1661(4) ?
PJ2 MJ1 . 4.1388(15) ?
PJ2 MJ1 4_474 4.0608(10) ?
PJ2 MJ3 4_474 3.2751(8) ?
PJ2 PK1 2_754 4.0513(9) ?
PJ2 PK2 2_754 3.9247(10) ?
PJ2 PK4 2_754 3.2496(6) ?
PJ2 PK6 2_754 4.1566(10) ?
PJ2 PK10 2_754 2.2149(4) ?
PJ2 PK12 2_754 4.0303(12) ?
PJ2 PL1 7_777 4.0546(10) ?
PJ2 PL2 7_777 3.9471(10) ?
PJ2 PL3 7_777 3.3170(7) ?
PJ2 PL5 7_777 4.1914(10) ?
PJ2 PL9 7_777 2.4052(5) ?
PJ2 PL11 7_777 4.1097(11) ?
PJ2 ML3 6_577 3.7615(7) ?
PJ3 PI5 8_657 4.2942(8) ?
PJ3 PI8 . 3.9124(9) ?
PJ3 PI9 8_657 3.9117(7) ?
PJ3 PI11 8_657 3.5219(6) ?
PJ3 PI12 . 4.1139(10) ?
PJ3 MI2 7_777 4.1961(8) ?
PJ3 MI3 . 3.8414(8) ?
PJ3 MI4 . 3.0816(7) ?
PJ3 MI4 7_777 3.6835(8) ?
PJ3 PJ1 . 1.3424(3) ?
PJ3 PJ2 . 2.3200(6) ?
PJ3 PJ3 7_777 4.0753(7) ?
PJ3 PJ4 . 2.3421(6) ?
PJ3 PJ5 . 1.4012(5) ?
PJ3 PJ5 7_777 4.0255(7) ?
PJ3 PJ6 . 2.7324(6) ?
PJ3 PJ6 4_474 4.3700(11) ?
PJ3 PJ7 . 2.4359(7) ?
PJ3 PJ8 . 3.7997(12) ?
PJ3 PJ8 4_474 4.0330(9) ?
PJ3 PJ9 . 1.0694(2) ?
PJ3 PJ9 7_777 3.6906(6) ?
PJ3 PJ10 . 3.2854(8) ?
PJ3 PJ11 . 2.1265(6) ?
PJ3 PJ11 7_777 3.5105(7) ?
PJ3 PJ12 . 3.8212(8) ?
PJ3 PJ12 4_474 3.4449(10) ?
PJ3 MJ1 . 2.4355(7) ?
PJ3 MJ2 . 4.2679(14) ?
PJ3 MJ2 4_474 3.9700(10) ?
PJ3 MJ3 4_474 3.2292(7) ?
PJ3 MJ4 . 4.0939(14) ?
PJ3 PK10 2_754 4.3472(10) ?
PJ3 MK2 4_474 4.3959(10) ?
PJ3 MK4 4_474 3.7361(8) ?
PJ3 PL1 7_777 4.1219(10) ?
PJ3 PL2 . 3.9789(9) ?
PJ3 PL2 7_777 3.2664(7) ?
PJ3 PL3 7_777 4.0886(12) ?
PJ3 PL9 7_777 3.3152(10) ?
PJ4 PI8 . 4.2101(8) ?
PJ4 PI12 . 3.8492(11) ?
PJ4 MI2 7_777 4.0104(8) ?
PJ4 MI3 . 3.6126(8) ?
PJ4 MI4 . 3.8512(7) ?
PJ4 MI4 7_777 4.3845(7) ?
PJ4 PJ1 . 1.3424(3) ?
PJ4 PJ2 . 2.3201(6) ?
PJ4 PJ2 2_755 4.0906(9) ?
PJ4 PJ3 . 2.3421(6) ?
PJ4 PJ5 . 2.7325(6) ?
PJ4 PJ6 . 1.4011(5) ?
PJ4 PJ7 . 2.4358(7) ?
PJ4 PJ8 . 3.7996(12) ?
PJ4 PJ8 4_474 4.3492(9) ?
PJ4 PJ9 . 3.2855(8) ?
PJ4 PJ10 . 1.0694(2) ?
PJ4 PJ11 . 3.8213(8) ?
PJ4 PJ12 . 2.1264(6) ?
PJ4 PJ12 4_474 3.9058(9) ?
PJ4 MJ1 . 2.4363(7) ?
PJ4 MJ2 . 4.3267(14) ?
PJ4 MJ3 . 4.0630(14) ?
PJ4 MJ3 4_474 3.3411(7) ?
PJ4 PK1 2_754 4.2494(10) ?
PJ4 PK2 2_754 3.3849(7) ?
PJ4 PK4 2_754 4.1647(13) ?
PJ4 PK10 2_754 3.3251(11) ?
PJ4 MK4 4_474 3.8391(7) ?
PJ4 PL1 6_577 4.2751(7) ?
PJ4 PL3 6_577 3.7398(7) ?
PJ4 PL5 6_577 3.5434(7) ?
PJ4 PL7 6_577 3.9578(7) ?
PJ4 PL9 6_577 3.9847(8) ?
PJ4 PL11 6_577 3.6316(9) ?
PJ4 ML1 6_577 3.9861(7) ?
PJ4 ML3 6_577 4.0912(8) ?
PJ5 PI3 8_657 4.1998(8) ?
PJ5 PI8 7_777 3.9441(9) ?
PJ5 PI9 8_657 3.4626(7) ?
PJ5 PI11 8_657 3.9960(7) ?
PJ5 MI2 7_777 3.8225(8) ?
PJ5 MI4 . 3.9302(8) ?
PJ5 MI4 7_777 3.1592(8) ?
PJ5 PJ1 . 2.3693(6) ?
PJ5 PJ2 . 3.6011(11) ?
PJ5 PJ3 . 1.4012(5) ?
PJ5 PJ3 7_777 4.0255(7) ?
PJ5 PJ4 . 2.7325(6) ?
PJ5 PJ6 . 2.3496(6) ?
PJ5 PJ7 . 1.3856(3) ?
PJ5 PJ8 . 2.5060(7) ?
PJ5 PJ9 . 2.1830(7) ?
PJ5 PJ9 7_777 3.3681(6) ?
PJ5 PJ10 . 3.8010(8) ?
PJ5 PJ11 . 1.0911(2) ?
PJ5 PJ11 7_777 4.1127(7) ?
PJ5 PJ12 . 3.3620(9) ?
PJ5 MJ1 . 1.3849(3) ?
PJ5 MJ2 . 2.9808(9) ?
PJ5 MJ2 4_474 4.3695(9) ?
PJ5 MJ3 . 3.3380(8) ?
PJ5 MJ3 4_474 3.7811(8) ?
PJ5 MJ4 . 2.7249(9) ?
PJ5 PK8 4_474 3.9596(10) ?
PJ5 MK2 4_474 3.9084(10) ?
PJ5 MK4 4_474 3.1534(7) ?
PJ5 PL1 . 3.9272(9) ?
PJ5 PL2 . 3.1390(7) ?
PJ5 PL2 7_777 4.1786(10) ?
PJ5 PL3 . 4.2847(10) ?
PJ5 PL9 . 3.9597(8) ?
PJ6 PI8 7_777 4.2561(9) ?
PJ6 PI11 7_777 4.1714(9) ?
PJ6 MI2 7_777 3.6167(9) ?
PJ6 MI3 . 4.3299(9) ?
PJ6 MI4 7_777 3.9564(7) ?
PJ6 PJ1 . 2.3692(7) ?
PJ6 PJ1 2_755 3.9556(9) ?
PJ6 PJ2 . 3.6011(11) ?
PJ6 PJ2 2_755 3.2234(6) ?
PJ6 PJ3 . 2.7324(6) ?
PJ6 PJ3 2_755 4.3700(11) ?
PJ6 PJ4 . 1.4011(5) ?
PJ6 PJ5 . 2.3496(6) ?
PJ6 PJ7 . 1.3855(3) ?
PJ6 PJ8 . 2.5059(7) ?
PJ6 PJ9 . 3.8009(8) ?
PJ6 PJ9 2_755 4.1315(9) ?
PJ6 PJ10 . 2.1830(6) ?
PJ6 PJ11 . 3.3620(9) ?
PJ6 PJ12 . 1.0911(2) ?
PJ6 MJ1 . 1.3864(3) ?
PJ6 MJ2 . 3.0646(9) ?
PJ6 MJ3 . 2.6782(9) ?
PJ6 MJ3 4_474 3.8775(7) ?
PJ6 MJ4 . 3.3017(8) ?
PJ6 PK2 2_754 4.3314(10) ?
PJ6 PK8 4_474 4.2910(9) ?
PJ6 MK4 4_474 3.2754(7) ?
PJ6 PL1 6_577 3.9975(7) ?
PJ6 PL2 6_577 4.3665(7) ?
PJ6 PL3 6_577 3.6285(7) ?
PJ6 PL5 6_577 3.9541(7) ?
PJ6 PL9 6_577 3.6247(8) ?
PJ6 PL11 6_577 4.1626(8) ?
PJ7 PI7 7_777 4.3392(10) ?
PJ7 PI8 7_777 3.8437(10) ?
PJ7 PI11 7_777 4.0999(7) ?
PJ7 MI1 7_777 4.3385(10) ?
PJ7 MI2 7_777 3.5297(9) ?
PJ7 MI4 7_777 3.3356(8) ?
PJ7 PJ1 . 2.7922(10) ?
PJ7 PJ2 . 4.1387(15) ?
PJ7 PJ2 2_755 4.0610(10) ?
PJ7 PJ3 . 2.4359(7) ?
PJ7 PJ4 . 2.4358(7) ?
PJ7 PJ5 . 1.3856(3) ?
PJ7 PJ6 . 1.3855(3) ?
PJ7 PJ8 . 1.4788(5) ?
PJ7 PJ9 . 3.4202(8) ?
PJ7 PJ10 . 3.4202(8) ?
PJ7 PJ11 . 2.1663(6) ?
PJ7 PJ12 . 2.1662(6) ?
PJ7 MJ2 . 2.1052(7) ?
PJ7 MJ3 . 2.1095(6) ?
PJ7 MJ3 4_474 4.1083(9) ?
PJ7 MJ4 . 2.1110(6) ?
PJ7 PK7 4_474 4.1378(9) ?
PJ7 PK8 4_474 3.7992(10) ?
PJ7 MK1 4_474 4.1104(9) ?
PJ7 MK2 4_474 4.0963(9) ?
PJ7 MK4 4_474 2.9009(7) ?
PJ7 PL2 . 4.0299(10) ?
PJ7 PL9 . 4.2999(7) ?
PJ8 PI5 7_777 3.8984(9) ?
PJ8 PI7 7_777 4.0532(10) ?
PJ8 PI8 7_777 4.0836(10) ?
PJ8 PI11 7_777 3.7301(8) ?
PJ8 MI1 7_777 4.0533(10) ?
PJ8 MI2 7_777 3.9647(9) ?
PJ8 MI4 7_777 3.7113(8) ?
PJ8 PJ1 . 4.2710(15) ?
PJ8 PJ1 2_755 3.9175(10) ?
PJ8 PJ2 2_755 4.0312(10) ?
PJ8 PJ3 . 3.7997(12) ?
PJ8 PJ3 2_755 4.0330(9) ?
PJ8 PJ4 . 3.7996(12) ?
PJ8 PJ4 2_755 4.3492(9) ?
PJ8 PJ5 . 2.5060(7) ?
PJ8 PJ6 . 2.5059(7) ?
PJ8 PJ7 . 1.4788(5) ?
PJ8 PJ9 2_755 4.1613(9) ?
PJ8 PJ11 . 2.7599(6) ?
PJ8 PJ12 . 2.7597(6) ?
PJ8 MJ1 . 1.4788(5) ?
PJ8 MJ2 . 1.0045(2) ?
PJ8 MJ3 . 1.01324(10) ?
PJ8 MJ4 . 1.01636(10) ?
PJ8 PK4 4_474 4.3767(9) ?
PJ8 PK5 4_474 4.1060(8) ?
PJ8 PK6 4_474 3.8279(9) ?
PJ8 PK7 4_474 3.6832(9) ?
PJ8 PK8 . 3.6031(13) ?
PJ8 PK8 4_474 3.9023(9) ?
PJ8 PK12 4_474 4.0413(9) ?
PJ8 MK1 4_474 3.6530(9) ?
PJ8 MK2 . 3.2644(11) ?
PJ8 MK2 4_474 4.3520(8) ?
PJ8 MK3 . 3.3829(11) ?
PJ8 MK4 . 3.2997(11) ?
PJ8 MK4 4_474 3.2560(7) ?
PJ8 PL1 . 3.9986(10) ?
PJ8 PL2 . 4.0480(10) ?
PJ8 PL3 . 3.9467(8) ?
PJ8 PL9 . 3.8979(7) ?
PJ9 PI3 8_657 4.1093(7) ?
PJ9 PI5 8_657 3.7677(7) ?
PJ9 PI8 . 3.9327(8) ?
PJ9 PI9 2_655 3.8093(10) ?
PJ9 PI9 8_657 3.6795(7) ?
PJ9 PI11 8_657 2.8398(5) ?
PJ9 PI12 . 4.0986(8) ?
PJ9 MI3 . 4.1276(8) ?
PJ9 MI4 . 2.9997(7) ?
PJ9 MI4 7_777 4.1220(9) ?
PJ9 PJ1 . 2.0612(5) ?
PJ9 PJ2 . 2.4957(5) ?
PJ9 PJ3 . 1.0694(2) ?
PJ9 PJ3 7_777 3.6906(6) ?
PJ9 PJ4 . 3.2855(8) ?
PJ9 PJ5 . 2.1830(7) ?
PJ9 PJ5 7_777 3.3681(6) ?
PJ9 PJ6 . 3.8009(8) ?
PJ9 PJ6 4_474 4.1315(9) ?
PJ9 PJ7 . 3.4202(8) ?
PJ9 PJ8 4_474 4.1613(9) ?
PJ9 PJ9 7_777 3.4122(6) ?
PJ9 PJ10 . 4.1204(11) ?
PJ9 PJ11 . 2.4826(9) ?
PJ9 PJ11 7_777 2.6548(5) ?
PJ9 PJ12 4_474 3.2247(7) ?
PJ9 MJ1 . 3.4197(8) ?
PJ9 MJ2 4_474 3.9843(10) ?
PJ9 MJ3 4_474 3.5469(7) ?
PJ9 PL1 7_777 3.1053(8) ?
PJ9 PL2 . 3.9193(11) ?
PJ9 PL2 7_777 2.2035(5) ?
PJ9 PL3 7_777 3.2366(11) ?
PJ9 PL4 7_777 4.3413(10) ?
PJ9 PL9 7_777 2.6139(9) ?
PJ10 PI10 2_755 4.0310(9) ?
PJ10 PI12 . 3.6182(8) ?
PJ10 PI12 2_755 4.2626(8) ?
PJ10 MI3 . 3.7470(8) ?
PJ10 MI4 . 4.2878(8) ?
PJ10 PJ1 . 2.0610(5) ?
PJ10 PJ2 . 2.4957(5) ?
PJ10 PJ2 2_755 4.0609(11) ?
PJ10 PJ3 . 3.2854(8) ?
PJ10 PJ4 . 1.0694(2) ?
PJ10 PJ5 . 3.8010(8) ?
PJ10 PJ6 . 2.1830(6) ?
PJ10 PJ7 . 3.4202(8) ?
PJ10 PJ9 . 4.1204(11) ?
PJ10 PJ12 . 2.4826(9) ?
PJ10 PJ12 4_474 4.0444(8) ?
PJ10 MJ1 . 3.4208(8) ?
PJ10 MJ3 4_474 3.7244(7) ?
PJ10 PK1 2_754 3.2844(8) ?
PJ10 PK2 2_754 2.3678(4) ?
PJ10 PK4 2_754 3.3987(11) ?
PJ10 PK10 2_754 2.7450(9) ?
PJ10 PL1 6_577 4.1025(7) ?
PJ10 PL3 6_577 3.3154(6) ?
PJ10 PL5 6_577 2.8108(5) ?
PJ10 PL6 6_577 4.0953(10) ?
PJ10 PL7 6_577 3.3032(7) ?
PJ10 PL8 6_577 3.7540(7) ?
PJ10 PL9 6_577 3.6058(7) ?
PJ10 PL11 6_577 2.7047(6) ?
PJ10 ML1 6_577 3.3314(7) ?
PJ10 ML3 6_577 3.3073(7) ?
PJ10 ML4 6_577 4.2826(7) ?
PJ11 PI3 8_657 3.5600(6) ?
PJ11 PI5 8_657 4.1036(7) ?
PJ11 PI8 7_777 4.1429(9) ?
PJ11 PI9 8_657 2.6612(5) ?
PJ11 PI11 2_655 3.8190(10) ?
PJ11 PI11 8_657 3.7167(8) ?
PJ11 MI2 7_777 4.2855(8) ?
PJ11 MI4 7_777 3.2465(7) ?
PJ11 PJ1 . 3.3314(8) ?
PJ11 PJ3 . 2.1265(6) ?
PJ11 PJ3 7_777 3.5105(7) ?
PJ11 PJ4 . 3.8213(8) ?
PJ11 PJ5 . 1.0911(2) ?
PJ11 PJ5 7_777 4.1127(7) ?
PJ11 PJ6 . 3.3620(9) ?
PJ11 PJ7 . 2.1663(6) ?
PJ11 PJ8 . 2.7599(6) ?
PJ11 PJ9 . 2.4826(9) ?
PJ11 PJ9 7_777 2.6548(5) ?
PJ11 PJ11 7_777 3.8177(8) ?
PJ11 PJ12 . 4.3039(11) ?
PJ11 MJ1 . 2.1654(6) ?
PJ11 MJ2 . 3.0990(7) ?
PJ11 MJ3 . 3.7046(8) ?
PJ11 MJ4 . 2.6290(6) ?
PJ11 PK8 4_474 4.1066(9) ?
PJ11 PK11 4_474 4.2241(9) ?
PJ11 MK2 4_474 3.8973(10) ?
PJ11 MK4 4_474 3.5209(7) ?
PJ11 PL1 . 2.9177(7) ?
PJ11 PL2 . 2.0505(4) ?
PJ11 PL2 7_777 4.0388(12) ?
PJ11 PL3 . 3.4383(9) ?
PJ11 PL4 . 3.8435(9) ?
PJ11 PL9 . 3.2322(7) ?
PJ11 PL10 . 3.9543(7) ?
PJ12 PI11 7_777 3.9111(8) ?
PJ12 PI12 2_755 3.5582(8) ?
PJ12 MI2 7_777 3.9453(9) ?
PJ12 PJ1 . 3.3313(8) ?
PJ12 PJ1 2_755 2.9749(7) ?
PJ12 PJ2 2_755 2.1661(4) ?
PJ12 PJ3 . 3.8212(8) ?
PJ12 PJ3 2_755 3.4449(10) ?
PJ12 PJ4 . 2.1264(6) ?
PJ12 PJ4 2_755 3.9058(9) ?
PJ12 PJ5 . 3.3620(9) ?
PJ12 PJ6 . 1.0911(2) ?
PJ12 PJ7 . 2.1662(6) ?
PJ12 PJ8 . 2.7597(6) ?
PJ12 PJ9 2_755 3.2247(7) ?
PJ12 PJ10 . 2.4826(9) ?
PJ12 PJ10 2_755 4.0444(8) ?
PJ12 PJ11 . 4.3039(11) ?
PJ12 MJ1 . 2.1672(6) ?
PJ12 MJ2 . 3.2454(7) ?
PJ12 MJ3 . 2.5403(6) ?
PJ12 MJ4 . 3.6440(7) ?
PJ12 PK2 2_754 4.2409(13) ?
PJ12 MK4 4_474 3.7188(7) ?
PJ12 PL1 6_577 3.5003(7) ?
PJ12 PL2 6_577 3.7478(7) ?
PJ12 PL3 6_577 2.9895(5) ?
PJ12 PL4 6_577 4.3810(10) ?
PJ12 PL5 6_577 3.5706(6) ?
PJ12 PL9 6_577 2.7352(6) ?
PJ12 PL11 6_577 3.7369(8) ?
MJ1 PI7 7_777 4.3462(10) ?
MJ1 PI8 7_777 3.8511(10) ?
MJ1 PI11 7_777 4.1065(7) ?
MJ1 MI1 7_777 4.3455(10) ?
MJ1 MI2 7_777 3.5374(9) ?
MJ1 MI4 7_777 3.3423(8) ?
MJ1 PJ1 . 2.7923(10) ?
MJ1 PJ2 . 4.1388(15) ?
MJ1 PJ2 2_755 4.0608(10) ?
MJ1 PJ3 . 2.4355(7) ?
MJ1 PJ4 . 2.4363(7) ?
MJ1 PJ5 . 1.3849(3) ?
MJ1 PJ6 . 1.3864(3) ?
MJ1 PJ8 . 1.4788(5) ?
MJ1 PJ9 . 3.4197(8) ?
MJ1 PJ10 . 3.4208(8) ?
MJ1 PJ11 . 2.1654(6) ?
MJ1 PJ12 . 2.1672(6) ?
MJ1 MJ2 . 2.1084(7) ?
MJ1 MJ3 . 2.1085(6) ?
MJ1 MJ3 4_474 4.1028(9) ?
MJ1 MJ4 . 2.1086(6) ?
MJ1 PK7 4_474 4.1310(9) ?
MJ1 PK8 4_474 3.7915(9) ?
MJ1 MK1 4_474 4.1036(9) ?
MJ1 MK2 4_474 4.0888(9) ?
MJ1 MK4 4_474 2.8933(7) ?
MJ1 PL2 . 4.0293(10) ?
MJ1 PL9 . 4.3031(7) ?
MJ2 PI1 7_777 4.2910(9) ?
MJ2 PI3 7_777 3.6458(7) ?
MJ2 PI5 7_777 2.9908(7) ?
MJ2 PI6 7_777 3.8972(9) ?
MJ2 PI7 7_777 3.1582(8) ?
MJ2 PI8 7_777 3.4383(7) ?
MJ2 PI9 7_777 4.1020(7) ?
MJ2 PI11 7_777 3.0024(6) ?
MJ2 MI1 7_777 3.1587(8) ?
MJ2 MI2 7_777 3.4634(7) ?
MJ2 MI4 7_777 3.2022(6) ?
MJ2 PJ1 2_755 4.1873(9) ?
MJ2 PJ3 . 4.2679(14) ?
MJ2 PJ3 2_755 3.9700(10) ?
MJ2 PJ4 . 4.3267(14) ?
MJ2 PJ5 . 2.9808(9) ?
MJ2 PJ5 2_755 4.3695(9) ?
MJ2 PJ6 . 3.0646(9) ?
MJ2 PJ7 . 2.1052(7) ?
MJ2 PJ8 . 1.0045(2) ?
MJ2 PJ9 2_755 3.9843(10) ?
MJ2 PJ11 . 3.0990(7) ?
MJ2 PJ12 . 3.2454(7) ?
MJ2 MJ1 . 2.1084(7) ?
MJ2 MJ3 . 1.5951(3) ?
MJ2 MJ4 . 1.5951(3) ?
MJ2 PK8 . 3.2163(11) ?
MJ2 MK2 . 2.6356(9) ?
MJ2 MK3 . 3.1638(9) ?
MJ2 MK4 . 3.0919(9) ?
MJ2 MK4 4_474 4.2502(9) ?
MJ2 PL1 . 3.8841(10) ?
MJ2 PL2 . 4.1090(10) ?
MJ2 PL3 . 3.4992(8) ?
MJ2 PL5 . 4.0080(8) ?
MJ2 PL9 . 3.3395(7) ?
MJ2 PL11 . 4.2038(8) ?
MJ3 PI5 7_777 4.1342(10) ?
MJ3 PI11 7_777 3.8026(9) ?
MJ3 PJ1 2_755 2.9947(8) ?
MJ3 PJ2 2_755 3.2751(8) ?
MJ3 PJ3 2_755 3.2292(7) ?
MJ3 PJ4 . 4.0630(14) ?
MJ3 PJ4 2_755 3.3411(7) ?
MJ3 PJ5 . 3.3380(8) ?
MJ3 PJ5 2_755 3.7811(8) ?
MJ3 PJ6 . 2.6782(9) ?
MJ3 PJ6 2_755 3.8775(7) ?
MJ3 PJ7 . 2.1095(6) ?
MJ3 PJ7 2_755 4.1083(9) ?
MJ3 PJ8 . 1.01324(12) ?
MJ3 PJ9 2_755 3.5469(7) ?
MJ3 PJ10 2_755 3.7244(7) ?
MJ3 PJ11 . 3.7046(8) ?
MJ3 PJ12 . 2.5403(6) ?
MJ3 MJ1 . 2.1085(6) ?
MJ3 MJ1 2_755 4.1028(9) ?
MJ3 MJ2 . 1.5951(3) ?
MJ3 MJ4 . 1.5951(4) ?
MJ3 PK4 4_474 3.8399(8) ?
MJ3 PK5 4_474 4.1877(8) ?
MJ3 PK6 4_474 3.3424(8) ?
MJ3 PK7 4_474 3.5575(8) ?
MJ3 PK8 . 3.3911(11) ?
MJ3 PK8 4_474 3.9123(7) ?
MJ3 PK10 4_474 4.2317(9) ?
MJ3 PK12 4_474 3.3831(9) ?
MJ3 MK1 4_474 3.5270(7) ?
MJ3 MK2 . 3.2193(8) ?
MJ3 MK3 . 3.3181(9) ?
MJ3 MK4 . 2.8144(10) ?
MJ3 MK4 4_474 3.3150(6) ?
MJ4 PI9 8_657 4.1675(8) ?
MJ4 MI4 7_777 4.2250(9) ?
MJ4 PJ3 . 4.0939(14) ?
MJ4 PJ5 . 2.7249(9) ?
MJ4 PJ6 . 3.3017(8) ?
MJ4 PJ7 . 2.1110(6) ?
MJ4 PJ8 . 1.016360(10) ?
MJ4 PJ11 . 2.6290(6) ?
MJ4 PJ12 . 3.6440(7) ?
MJ4 MJ1 . 2.1086(6) ?
MJ4 MJ2 . 1.5951(3) ?
MJ4 MJ3 . 1.5951(4) ?
MJ4 PK1 4_474 3.9660(8) ?
MJ4 PK3 4_474 3.6964(7) ?
MJ4 PK4 4_474 3.8304(8) ?
MJ4 PK5 4_474 3.2093(7) ?
MJ4 PK6 4_474 3.3641(8) ?
MJ4 PK7 4_474 3.0364(8) ?
MJ4 PK8 . 3.3463(11) ?
MJ4 PK8 4_474 3.4769(7) ?
MJ4 PK9 4_474 4.3326(7) ?
MJ4 PK11 4_474 3.5889(7) ?
MJ4 PK12 4_474 3.8385(8) ?
MJ4 MK1 4_474 3.0078(8) ?
MJ4 MK2 . 3.1877(9) ?
MJ4 MK2 4_474 3.8432(8) ?
MJ4 MK3 . 2.8612(10) ?
MJ4 MK3 4_474 4.3517(9) ?
MJ4 MK4 . 3.1912(9) ?
MJ4 MK4 4_474 3.0649(6) ?
MJ4 PL1 . 3.3305(8) ?
MJ4 PL2 . 3.5217(8) ?
MJ4 PL3 . 3.4927(6) ?
MJ4 PL4 . 3.7520(9) ?
MJ4 PL5 . 4.0666(7) ?
MJ4 PL6 . 4.2914(9) ?
MJ4 PL9 . 3.7026(7) ?
MJ4 PL10 . 4.1245(10) ?
PK1 PI2 1_556 4.1964(10) ?
PK1 PI4 1_556 4.1445(9) ?
PK1 PI10 1_556 3.2368(7) ?
PK1 PI12 4_475 4.0850(8) ?
PK1 PJ2 4_475 4.0513(9) ?
PK1 PJ4 4_475 4.2494(10) ?
PK1 PJ10 4_475 3.2844(8) ?
PK1 MJ4 2_755 3.9660(8) ?
PK1 PK2 . 1.3466(5) ?
PK1 PK3 . 1.3424(3) ?
PK1 PK4 . 1.3424(3) ?
PK1 PK5 . 2.3692(7) ?
PK1 PK6 . 2.3693(6) ?
PK1 PK6 2_755 3.9882(9) ?
PK1 PK7 . 2.7920(10) ?
PK1 PK7 2_755 4.3610(9) ?
PK1 PK8 . 4.2709(15) ?
PK1 PK8 2_755 3.7663(9) ?
PK1 PK9 . 2.0611(5) ?
PK1 PK10 . 2.0611(5) ?
PK1 PK11 . 3.3312(8) ?
PK1 PK12 . 3.3312(7) ?
PK1 PK12 2_755 3.0482(8) ?
PK1 MK1 . 2.7917(10) ?
PK1 MK1 2_755 4.3573(9) ?
PK1 MK3 2_755 3.0865(8) ?
PK1 MK4 2_755 3.5890(8) ?
PK1 PL12 2_755 4.3732(9) ?
PK1 ML4 . 3.9338(8) ?
PK2 PI1 1_556 3.9937(10) ?
PK2 PI2 1_556 3.9646(10) ?
PK2 PI4 1_556 3.2138(7) ?
PK2 PI6 1_556 4.0301(9) ?
PK2 PI10 1_556 2.3405(4) ?
PK2 PI12 1_556 3.9292(11) ?
PK2 PI12 4_475 4.3897(8) ?
PK2 PJ1 4_475 4.1197(9) ?
PK2 PJ2 4_475 3.9247(10) ?
PK2 PJ4 4_475 3.3849(7) ?
PK2 PJ6 4_475 4.3314(10) ?
PK2 PJ10 4_475 2.3678(4) ?
PK2 PJ12 4_475 4.2409(13) ?
PK2 PK1 . 1.3466(5) ?
PK2 PK3 . 2.3201(7) ?
PK2 PK4 . 2.3201(6) ?
PK2 PK4 2_755 4.1013(9) ?
PK2 PK5 . 3.6011(12) ?
PK2 PK6 . 3.6012(11) ?
PK2 PK6 2_755 3.1437(6) ?
PK2 PK7 . 4.1386(15) ?
PK2 PK7 2_755 3.8939(9) ?
PK2 PK8 2_755 3.7810(9) ?
PK2 PK9 . 2.4958(5) ?
PK2 PK10 . 2.4956(5) ?
PK2 PK10 2_755 4.1495(12) ?
PK2 PK12 2_755 2.0993(4) ?
PK2 MK1 . 4.1383(15) ?
PK2 MK1 2_755 3.8901(9) ?
PK2 MK3 2_755 3.2457(8) ?
PK2 MK4 2_755 3.7701(7) ?
PK3 PI1 1_556 4.2413(10) ?
PK3 PI2 1_556 3.4558(7) ?
PK3 PI2 7_777 3.8785(8) ?
PK3 PI4 1_556 4.1351(12) ?
PK3 PI10 1_556 3.3352(10) ?
PK3 MJ4 2_755 3.6964(7) ?
PK3 PK1 . 1.3424(3) ?
PK3 PK2 . 2.3201(7) ?
PK3 PK4 . 2.3421(6) ?
PK3 PK5 . 1.4012(5) ?
PK3 PK6 . 2.7325(6) ?
PK3 PK7 . 2.4357(6) ?
PK3 PK8 . 3.7996(12) ?
PK3 PK8 2_755 4.2518(8) ?
PK3 PK9 . 1.0694(2) ?
PK3 PK10 . 3.2854(8) ?
PK3 PK11 . 2.1264(6) ?
PK3 PK12 . 3.8212(8) ?
PK3 PK12 2_755 3.9885(10) ?
PK3 MK1 . 2.4398(6) ?
PK3 MK2 . 4.0429(14) ?
PK3 MK3 2_755 3.3623(7) ?
PK3 MK4 . 4.3988(13) ?
PK3 MK4 2_755 4.2645(7) ?
PK3 PL4 2_755 3.7990(7) ?
PK3 PL6 2_755 3.7254(7) ?
PK3 PL10 2_755 3.6915(6) ?
PK3 PL12 2_755 3.5024(6) ?
PK3 ML4 . 3.5827(7) ?
PK4 PI4 4_475 4.3586(8) ?
PK4 PI6 4_475 4.1066(8) ?
PK4 PI10 4_475 3.8388(7) ?
PK4 PI12 4_475 3.1901(6) ?
PK4 PJ1 4_475 4.1568(10) ?
PK4 PJ2 4_475 3.2496(6) ?
PK4 PJ4 4_475 4.1647(13) ?
PK4 PJ8 2_755 4.3767(9) ?
PK4 PJ10 4_475 3.3987(11) ?
PK4 MJ3 2_755 3.8399(8) ?
PK4 MJ4 2_755 3.8304(8) ?
PK4 PK1 . 1.3424(3) ?
PK4 PK2 . 2.3201(6) ?
PK4 PK2 4_474 4.1013(9) ?
PK4 PK3 . 2.3421(6) ?
PK4 PK5 . 2.7325(6) ?
PK4 PK6 . 1.4013(5) ?
PK4 PK7 . 2.4357(7) ?
PK4 PK8 . 3.7996(13) ?
PK4 PK8 2_755 3.9439(9) ?
PK4 PK9 . 3.2854(8) ?
PK4 PK10 . 1.0694(2) ?
PK4 PK11 . 3.8212(8) ?
PK4 PK12 . 2.1263(6) ?
PK4 PK12 2_755 3.5785(10) ?
PK4 MK1 . 2.4312(7) ?
PK4 MK3 . 4.1337(14) ?
PK4 MK3 2_755 3.4834(8) ?
PK4 MK4 . 4.2101(14) ?
PK4 MK4 2_755 3.4125(8) ?
PK4 ML2 . 4.3891(9) ?
PK4 ML4 . 3.8488(7) ?
PK5 PI1 7_777 3.8312(8) ?
PK5 PI2 7_777 3.1932(7) ?
PK5 PI3 7_777 4.1813(10) ?
PK5 PI9 7_777 3.9465(8) ?
PK5 PJ8 2_755 4.1060(8) ?
PK5 MJ3 2_755 4.1877(8) ?
PK5 MJ4 2_755 3.2093(7) ?
PK5 PK1 . 2.3692(7) ?
PK5 PK2 . 3.6011(12) ?
PK5 PK3 . 1.4012(5) ?
PK5 PK4 . 2.7325(6) ?
PK5 PK6 . 2.3496(6) ?
PK5 PK7 . 1.3855(3) ?
PK5 PK8 . 2.5059(7) ?
PK5 PK9 . 2.1830(6) ?
PK5 PK10 . 3.8009(8) ?
PK5 PK11 . 1.0910(2) ?
PK5 PK12 . 3.3620(9) ?
PK5 MK1 . 1.3932(3) ?
PK5 MK2 . 2.6475(9) ?
PK5 MK3 . 3.2384(7) ?
PK5 MK3 2_755 3.9947(8) ?
PK5 MK4 . 3.1662(8) ?
PK5 PL1 2_755 4.3681(9) ?
PK5 PL4 2_755 3.7613(7) ?
PK5 PL6 2_755 4.1846(7) ?
PK5 PL8 . 4.0443(10) ?
PK5 PL10 2_755 3.4366(7) ?
PK5 PL11 . 4.1959(8) ?
PK5 PL12 2_755 4.1710(7) ?
PK5 ML4 . 3.0440(7) ?
PK6 PI4 4_475 4.1008(8) ?
PK6 PI6 4_475 4.3084(8) ?
PK6 PI10 4_475 3.2943(6) ?
PK6 PI12 4_475 3.6269(6) ?
PK6 PJ2 4_475 4.1566(10) ?
PK6 PJ8 2_755 3.8279(9) ?
PK6 MJ3 2_755 3.3424(8) ?
PK6 MJ4 2_755 3.3641(8) ?
PK6 PK1 . 2.3693(6) ?
PK6 PK1 4_474 3.9882(9) ?
PK6 PK2 . 3.6012(11) ?
PK6 PK2 4_474 3.1437(6) ?
PK6 PK3 . 2.7325(6) ?
PK6 PK4 . 1.4013(5) ?
PK6 PK5 . 2.3496(6) ?
PK6 PK7 . 1.3855(3) ?
PK6 PK8 . 2.5059(7) ?
PK6 PK9 . 3.8010(8) ?
PK6 PK10 . 2.1831(7) ?
PK6 PK10 4_474 4.2028(9) ?
PK6 PK11 . 3.3619(8) ?
PK6 PK12 . 1.0909(2) ?
PK6 MK1 . 1.3781(3) ?
PK6 MK2 . 3.3538(9) ?
PK6 MK3 . 2.7841(9) ?
PK6 MK3 2_755 4.0983(8) ?
PK6 MK4 . 2.8977(9) ?
PK6 MK4 2_755 3.9948(8) ?
PK6 PL8 . 4.1103(9) ?
PK6 ML2 . 3.9475(10) ?
PK6 ML4 . 3.3531(6) ?
PK7 PI2 7_777 4.2098(11) ?
PK7 PI10 4_475 4.0449(7) ?
PK7 PJ7 2_755 4.1378(9) ?
PK7 PJ8 2_755 3.6832(9) ?
PK7 MJ1 2_755 4.1310(9) ?
PK7 MJ3 2_755 3.5575(8) ?
PK7 MJ4 2_755 3.0364(8) ?
PK7 PK1 . 2.7920(10) ?
PK7 PK1 4_474 4.3610(9) ?
PK7 PK2 . 4.1386(15) ?
PK7 PK2 4_474 3.8939(9) ?
PK7 PK3 . 2.4357(6) ?
PK7 PK4 . 2.4357(7) ?
PK7 PK5 . 1.3855(3) ?
PK7 PK6 . 1.3855(3) ?
PK7 PK8 . 1.4789(5) ?
PK7 PK9 . 3.4201(8) ?
PK7 PK10 . 3.4202(9) ?
PK7 PK11 . 2.1662(6) ?
PK7 PK12 . 2.1663(5) ?
PK7 MK1 . 0.0307 ?
PK7 MK2 . 2.1030(6) ?
PK7 MK3 . 2.1011(6) ?
PK7 MK3 2_755 4.3578(10) ?
PK7 MK4 . 2.1219(6) ?
PK7 PL5 . 4.3794(8) ?
PK7 PL7 . 4.1640(9) ?
PK7 PL8 . 3.7851(10) ?
PK7 PL11 . 4.2455(7) ?
PK7 ML1 . 4.1435(9) ?
PK7 ML2 . 3.9753(10) ?
PK7 ML4 . 2.9288(7) ?
PK8 PI1 7_777 4.1913(11) ?
PK8 PI2 7_777 4.3663(11) ?
PK8 PI3 7_777 4.0376(9) ?
PK8 PI9 7_777 4.0188(8) ?
PK8 PI10 4_475 4.3265(7) ?
PK8 PJ5 2_755 3.9596(10) ?
PK8 PJ6 2_755 4.2910(9) ?
PK8 PJ7 2_755 3.7992(10) ?
PK8 PJ8 . 3.6031(13) ?
PK8 PJ8 2_755 3.9023(9) ?
PK8 PJ11 2_755 4.1066(9) ?
PK8 MJ1 2_755 3.7915(9) ?
PK8 MJ2 . 3.2163(11) ?
PK8 MJ3 . 3.3911(11) ?
PK8 MJ3 2_755 3.9123(7) ?
PK8 MJ4 . 3.3463(11) ?
PK8 MJ4 2_755 3.4769(7) ?
PK8 PK1 . 4.2709(15) ?
PK8 PK1 4_474 3.7663(9) ?
PK8 PK2 4_474 3.7810(9) ?
PK8 PK3 . 3.7996(12) ?
PK8 PK3 4_474 4.2518(8) ?
PK8 PK4 . 3.7996(13) ?
PK8 PK4 4_474 3.9439(9) ?
PK8 PK5 . 2.5059(7) ?
PK8 PK6 . 2.5059(7) ?
PK8 PK7 . 1.4789(5) ?
PK8 PK10 4_474 4.0355(9) ?
PK8 PK11 . 2.7597(6) ?
PK8 PK12 . 2.7599(6) ?
PK8 MK1 . 1.4797(5) ?
PK8 MK2 . 0.9998(2) ?
PK8 MK3 . 0.99572(15) ?
PK8 MK4 . 1.03926(15) ?
PK8 PL3 . 4.3516(8) ?
PK8 PL5 . 3.7600(8) ?
PK8 PL6 . 4.3898(11) ?
PK8 PL7 . 3.7911(10) ?
PK8 PL8 . 3.9665(9) ?
PK8 PL11 . 3.8077(7) ?
PK8 ML1 . 3.7683(10) ?
PK8 ML2 . 4.2850(10) ?
PK8 ML4 . 3.3527(7) ?
PK9 PI1 1_556 3.2496(8) ?
PK9 PI2 1_556 2.3898(5) ?
PK9 PI2 7_777 3.6986(10) ?
PK9 PI4 1_556 3.3303(11) ?
PK9 PI10 1_556 2.6768(9) ?
PK9 MJ4 2_755 4.3326(7) ?
PK9 PK1 . 2.0611(5) ?
PK9 PK2 . 2.4958(5) ?
PK9 PK3 . 1.0694(2) ?
PK9 PK4 . 3.2854(8) ?
PK9 PK5 . 2.1830(6) ?
PK9 PK6 . 3.8010(8) ?
PK9 PK7 . 3.4201(8) ?
PK9 PK10 . 4.1204(11) ?
PK9 PK11 . 2.4825(9) ?
PK9 PK12 2_755 4.0714(8) ?
PK9 MK1 . 3.4252(8) ?
PK9 MK3 2_755 3.6168(7) ?
PK9 PL4 2_755 3.4472(6) ?
PK9 PL6 2_755 3.1372(7) ?
PK9 PL7 2_755 4.0556(10) ?
PK9 PL10 2_755 3.3374(6) ?
PK9 PL12 2_755 2.6624(5) ?
PK9 ML1 2_755 4.0311(10) ?
PK9 ML2 2_755 4.1043(8) ?
PK9 ML4 . 4.2022(8) ?
PK10 PI4 4_475 4.1927(8) ?
PK10 PI6 4_475 3.6731(8) ?
PK10 PI10 4_475 3.8583(8) ?
PK10 PI12 4_475 2.6343(6) ?
PK10 PJ1 4_475 3.1419(8) ?
PK10 PJ2 4_475 2.2149(4) ?
PK10 PJ3 4_475 4.3472(10) ?
PK10 PJ4 4_475 3.3251(11) ?
PK10 PJ10 4_475 2.7450(9) ?
PK10 MJ3 2_755 4.2317(9) ?
PK10 PK1 . 2.0611(5) ?
PK10 PK2 . 2.4956(5) ?
PK10 PK2 4_474 4.1495(12) ?
PK10 PK3 . 3.2854(8) ?
PK10 PK4 . 1.0694(2) ?
PK10 PK5 . 3.8009(8) ?
PK10 PK6 . 2.1831(7) ?
PK10 PK6 2_755 4.2028(9) ?
PK10 PK7 . 3.4202(9) ?
PK10 PK8 2_755 4.0355(9) ?
PK10 PK9 . 4.1204(11) ?
PK10 PK12 . 2.4826(9) ?
PK10 PK12 2_755 3.3340(7) ?
PK10 MK1 . 3.4145(9) ?
PK10 MK3 2_755 3.8124(8) ?
PK10 MK4 2_755 3.3751(9) ?
PK11 PI1 7_777 2.7741(6) ?
PK11 PI2 1_556 4.3197(12) ?
PK11 PI2 7_777 2.1183(5) ?
PK11 PI3 7_777 3.2316(8) ?
PK11 PI4 7_777 3.6677(8) ?
PK11 PI9 7_777 3.0866(6) ?
PK11 PI10 7_777 3.8502(7) ?
PK11 PJ11 2_755 4.2241(9) ?
PK11 MJ4 2_755 3.5889(7) ?
PK11 PK1 . 3.3312(8) ?
PK11 PK3 . 2.1264(6) ?
PK11 PK4 . 3.8212(8) ?
PK11 PK5 . 1.0910(2) ?
PK11 PK6 . 3.3619(8) ?
PK11 PK7 . 2.1662(6) ?
PK11 PK8 . 2.7597(6) ?
PK11 PK9 . 2.4825(9) ?
PK11 PK12 . 4.3038(11) ?
PK11 MK1 . 2.1752(6) ?
PK11 MK2 . 2.4855(6) ?
PK11 MK3 . 3.5432(7) ?
PK11 MK4 . 3.4110(7) ?
PK11 PL1 2_755 3.9662(10) ?
PK11 PL2 2_755 4.0578(9) ?
PK11 PL4 2_755 3.2922(6) ?
PK11 PL6 2_755 3.9685(7) ?
PK11 PL8 . 4.3174(10) ?
PK11 PL10 2_755 2.7065(5) ?
PK11 PL11 . 3.7680(8) ?
PK11 PL12 2_755 3.9496(8) ?
PK11 ML4 . 3.3712(7) ?
PK12 PI4 4_475 3.6346(8) ?
PK12 PI6 4_475 3.9951(8) ?
PL8 PL8 7_778 3.8804(9) ?
